data_4075917
loop_
_publ_author_name
'Bruce, Michael I.'
'Costuas, Karine'
'Davin, Thomas'
'Ellis, Benjamin G.'
'Halet, Jean-Fran\,cois'
'Lapinte, Claude'
'Low, Paul J.'
'Smith, Mark E.'
'Skelton, Brian W.'
'Toupet, Loic'
'White, Allan H.'

_publ_section_title
;
 Iron versus Ruthenium:&#x00A0; Dramatic Changes in Electronic Structure
 Result from Replacement of One Fe by Ru in
 [{Cp*(dppe)Fe}-CC-CC-{Fe(dppe)Cp*}]n+(n= 0, 1, 2)
;
_journal_issue 16
_journal_name_full Organometallics
_journal_page_first 3864
_journal_paper_doi 10.1021/om050293a
_journal_volume 24
_journal_year 2005
_chemical_formula_sum 'C77 H80 Cl2 Fe P4 Ru'
_chemical_formula_weight 1357.21
_space_group_IT_number 2
_symmetry_cell_setting triclinic
_symmetry_space_group_name_Hall '-P 1'
_symmetry_space_group_name_H-M 'P -1'
_cell_angle_alpha 88.888(4)
_cell_angle_beta 88.098(5)
_cell_angle_gamma 85.405(5)
_cell_formula_units_Z 2
_cell_length_a 10.955(2)
_cell_length_b 17.776(3)
_cell_length_c 17.809(3)
_cell_measurement_reflns_used 4785
_cell_measurement_temperature 150(2)
_cell_measurement_theta_max 27.6
_cell_measurement_theta_min 2.4
_cell_volume 3454.5(10)
_computing_cell_refinement 'Siemens SAINT (Siemens, 1995)'
_computing_data_collection 'Siemens SMART (Siemens, 1995)'
_computing_data_reduction 'xtal ADDREF SORTRF'
_computing_molecular_graphics 'xtal PIG'
_computing_publication_material 'xtal BONDLA CIFIO'
_computing_structure_refinement 'xtal CRYLSQ'
_computing_structure_solution xtal
_diffrn_ambient_temperature 150(2)
_diffrn_measured_fraction_theta_full 1.0
_diffrn_measured_fraction_theta_max 1.0
_diffrn_measurement_device_type
;
Bruker SMART CCD diffractometer
;
_diffrn_measurement_method '\w scans'
_diffrn_radiation_detector 'CCD area detector'
_diffrn_radiation_monochromator graphite
_diffrn_radiation_source 'sealed tube'
_diffrn_radiation_type 'Mo K\a'
_diffrn_radiation_wavelength .71073
_diffrn_reflns_av_R_equivalents .067
_diffrn_reflns_av_sigmaI/netI .17
_diffrn_reflns_limit_h_max 14
_diffrn_reflns_limit_h_min -14
_diffrn_reflns_limit_k_max 24
_diffrn_reflns_limit_k_min -24
_diffrn_reflns_limit_l_max 24
_diffrn_reflns_limit_l_min -24
_diffrn_reflns_number 73052
_diffrn_reflns_theta_full 29.0
_diffrn_reflns_theta_max 29.0
_diffrn_reflns_theta_min 1.14
_diffrn_standards_decay_% 0
_diffrn_standards_number 0
_exptl_absorpt_coefficient_mu .64
_exptl_absorpt_correction_T_max .82
_exptl_absorpt_correction_T_min .66
_exptl_absorpt_correction_type multi-scan
_exptl_absorpt_process_details
;
 SADABS; Sheldrick, 1996
;
_exptl_crystal_colour deep_red
_exptl_crystal_density_diffrn 1.305
_exptl_crystal_density_method 'not measured'
_exptl_crystal_description slab
_exptl_crystal_F_000 1412
_exptl_crystal_size_max .25
_exptl_crystal_size_mid .18
_exptl_crystal_size_min .08
_refine_diff_density_max 1.493
_refine_diff_density_min -1.516
_refine_ls_extinction_method none
_refine_ls_goodness_of_fit_all 1.016
_refine_ls_goodness_of_fit_ref 1.17
_refine_ls_hydrogen_treatment noref
_refine_ls_matrix_type full
_refine_ls_number_constraints 0
_refine_ls_number_parameters 783
_refine_ls_number_reflns 10568
_refine_ls_number_restraints 6
_refine_ls_R_factor_all .108
_refine_ls_R_factor_gt .051
_refine_ls_shift/su_max .009
_refine_ls_shift/su_mean .00003
_refine_ls_structure_factor_coef F
_refine_ls_weighting_scheme calc
_refine_ls_wR_factor_all .062
_refine_ls_wR_factor_ref .054
_reflns_d_resolution_high .733
_reflns_d_resolution_low 17.734
_reflns_Friedel_coverage 0
_reflns_limit_h_max 14
_reflns_limit_h_min 0
_reflns_limit_k_max 24
_reflns_limit_k_min -23
_reflns_limit_l_max 24
_reflns_limit_l_min -24
_reflns_number_gt 10568
_reflns_number_total 18355
_reflns_threshold_expression 'F    > 4.00 sig(F   )'
_cod_data_source_file om050293asi20050418_054435.cif
_cod_data_source_block 7.CH2Cl2
_cod_original_sg_symbol_Hall -p_1
_cod_original_sg_symbol_H-M P_-1
_cod_original_formula_sum 'C77 H80 Cl2 Fe1 P4 Ru1'
_cod_database_code 4075917

loop_
_symmetry_equiv_pos_as_xyz
+x,+y,+z
-x,-y,-z

loop_
_atom_site_label
_atom_site_fract_x
_atom_site_fract_y
_atom_site_fract_z
_atom_site_U_iso_or_equiv
_atom_site_adp_type
_atom_site_occupancy
Ru1 .59533(4) .27605(2) 1.13720(2) .0271(3) Uani .50000
Fe1 .59533(4) .27605(2) 1.13720(2) .0271(3) Uani .50000
Ru2 .65673(4) .29474(2) .70421(2) .0191(2) Uani .50000
Fe2 .65673(4) .29474(2) .70421(2) .0191(2) Uani .50000
P11 .55878(10) .15779(6) 1.12380(6) .0286(7) Uani 1.00000
C1111 .5702(4) .0951(2) 1.2061(2) .029(3) Uani 1.00000
C1112 .4804(4) .1009(2) 1.2634(2) .036(3) Uani 1.00000
C1113 .4919(5) .0593(3) 1.3291(3) .045(3) Uani 1.00000
C1114 .5943(5) .0104(3) 1.3391(3) .042(3) Uani 1.00000
C1115 .6852(5) .0032(3) 1.2842(3) .044(3) Uani 1.00000
C1116 .6725(4) .0451(3) 1.2180(3) .037(3) Uani 1.00000
C1121 .4136(4) .1330(2) 1.0862(2) .032(3) Uani 1.00000
C1122 .3457(4) .1869(3) 1.0436(3) .040(3) Uani 1.00000
C1123 .2336(5) .1710(3) 1.0158(3) .050(4) Uani 1.00000
C1124 .1894(4) .1015(3) 1.0295(3) .052(4) Uani 1.00000
C1125 .2568(5) .0475(3) 1.0708(3) .046(3) Uani 1.00000
C1126 .3678(4) .0627(3) 1.0992(3) .040(3) Uani 1.00000
C11 .6726(4) .1149(2) 1.0550(2) .033(3) Uani 1.00000
C12 .7973(4) .1485(2) 1.0591(2) .034(3) Uani 1.00000
P12 .78747(10) .23070(6) 1.12334(6) .0282(6) Uani 1.00000
C1211 .8753(4) .1917(2) 1.2035(2) .032(3) Uani 1.00000
C1212 .8175(4) .1869(2) 1.2740(3) .035(3) Uani 1.00000
C1213 .8816(5) .1550(3) 1.3341(3) .051(4) Uani 1.00000
C1214 1.0019(5) .1279(3) 1.3249(3) .057(4) Uani 1.00000
C1215 1.0602(5) .1319(3) 1.2553(3) .049(4) Uani 1.00000
C1216 .9981(4) .1644(3) 1.1950(3) .040(3) Uani 1.00000
C1221 .8958(4) .2949(2) 1.0825(2) .031(3) Uani 1.00000
C1222 .8963(4) .3129(3) 1.0060(3) .036(3) Uani 1.00000
C1223 .9681(4) .3679(3) .9775(3) .044(3) Uani 1.00000
C1224 1.0391(4) .4065(3) 1.0243(3) .041(3) Uani 1.00000
C1225 1.0383(4) .3894(2) 1.1006(3) .038(3) Uani 1.00000
C1226 .9680(4) .3340(2) 1.1288(2) .034(3) Uani 1.00000
C101 .4594(4) .3718(2) 1.1338(2) .029(3) Uani 1.00000
C1011 .3789(4) .3974(3) 1.0706(3) .040(3) Uani 1.00000
C102 .4283(4) .3247(2) 1.1956(2) .032(3) Uani 1.00000
C1021 .3064(4) .2936(3) 1.2105(3) .041(3) Uani 1.00000
C103 .5278(4) .3211(2) 1.2465(2) .032(3) Uani 1.00000
C1031 .5226(4) .2896(3) 1.3255(3) .042(3) Uani 1.00000
C104 .6186(4) .3662(2) 1.2159(2) .031(3) Uani 1.00000
C1041 .7283(4) .3878(2) 1.2556(3) .040(3) Uani 1.00000
C105 .5780(4) .3965(2) 1.1451(2) .031(3) Uani 1.00000
C1051 .6410(4) .4506(2) 1.0941(3) .040(3) Uani 1.00000
C1 .6060(4) .2796(2) 1.0283(2) .027(2) Uani 1.00000
C2 .6147(4) .2848(2) .9598(2) .027(3) Uani 1.00000
C3 .6316(4) .2892(2) .8831(2) .027(3) Uani 1.00000
C4 .6427(3) .2923(2) .8141(2) .026(2) Uani 1.00000
P21 .47448(9) .24942(6) .71668(6) .0250(6) Uani 1.00000
C2111 .3973(4) .2151(2) .6344(2) .027(2) Uani 1.00000
C2112 .2799(4) .1899(2) .6403(3) .036(3) Uani 1.00000
C2113 .2278(4) .1610(3) .5789(3) .042(3) Uani 1.00000
C2114 .2911(5) .1557(3) .5106(3) .045(3) Uani 1.00000
C2115 .4069(4) .1809(3) .5035(2) .040(3) Uani 1.00000
C2116 .4594(4) .2099(2) .5658(2) .033(3) Uani 1.00000
C2121 .3499(3) .3100(2) .7596(2) .026(2) Uani 1.00000
C2122 .2706(4) .3544(2) .7145(2) .032(3) Uani 1.00000
C2123 .1832(4) .4072(2) .7451(3) .034(3) Uani 1.00000
C2124 .1730(4) .4148(2) .8220(3) .036(3) Uani 1.00000
C2125 .2502(4) .3712(3) .8683(2) .036(3) Uani 1.00000
C2126 .3385(4) .3195(2) .8372(2) .032(3) Uani 1.00000
C21 .4837(4) .1640(2) .7782(2) .030(3) Uani 1.00000
C22 .6125(4) .1234(2) .7748(2) .033(3) Uani 1.00000
P22 .72601(10) .17644(6) .72125(6) .0253(6) Uani 1.00000
C2211 .7636(4) .1197(2) .6374(2) .028(2) Uani 1.00000
C2212 .6734(4) .0846(2) .6018(2) .033(3) Uani 1.00000
C2213 .6975(4) .0480(3) .5340(3) .041(3) Uani 1.00000
C2214 .8134(5) .0451(3) .5014(3) .042(3) Uani 1.00000
C2215 .9036(4) .0790(3) .5359(3) .044(3) Uani 1.00000
C2216 .8794(4) .1157(2) .6033(2) .036(3) Uani 1.00000
C2221 .8661(4) .1527(2) .7736(2) .029(3) Uani 1.00000
C2222 .9291(4) .2081(2) .8037(2) .034(3) Uani 1.00000
C2223 1.0404(4) .1902(3) .8378(3) .046(3) Uani 1.00000
C2224 1.0868(4) .1162(3) .8432(3) .050(4) Uani 1.00000
C2225 1.0220(5) .0601(3) .8158(3) .049(3) Uani 1.00000
C2226 .9129(4) .0779(3) .7805(3) .043(3) Uani 1.00000
C201 .6405(4) .4157(2) .6893(3) .035(3) Uani 1.00000
C2011 .5571(5) .4704(3) .7343(3) .054(4) Uani 1.00000
C202 .6164(4) .3832(2) .6193(2) .034(3) Uani 1.00000
C2021 .5052(5) .4025(3) .5740(3) .049(3) Uani 1.00000
C203 .7234(4) .3383(2) .5943(2) .034(3) Uani 1.00000
C2031 .7456(5) .3022(3) .5194(3) .045(3) Uani 1.00000
C204 .8147(4) .3452(2) .6487(2) .030(3) Uani 1.00000
C2041 .9465(4) .3157(3) .6384(3) .040(3) Uani 1.00000
C205 .7645(4) .3932(2) .7071(2) .033(3) Uani 1.00000
C2051 .8293(4) .4203(3) .7723(3) .044(3) Uani 1.00000
Cl11 .9102(12) .6920(6) .5934(7) .348(15) Uani .50000
Cl12 .9380(15) .5802(7) .6449(7) .42(2) Uani .50000
C10 .919(2) .6154(12) .5788(10) .139(7) Uiso .50000
Cl21 .7968(10) .5195(7) .4917(9) .353(16) Uani .50000
Cl22 .7834(15) .6213(12) .5550(12) .54(3) Uani .50000
C20 .8591(16) .5765(17) .5353(16) .187(11) Uiso .50000
H1112 .40822 .13587 1.25661 .04600 Uiso 1.00000
H1113 .42740 .06434 1.36869 .05900 Uiso 1.00000
H1114 .60259 -.01946 1.38555 .05400 Uiso 1.00000
H1115 .75836 -.03103 1.29084 .05500 Uiso 1.00000
H1116 .73612 .03938 1.17878 .04600 Uiso 1.00000
H1122 .37653 .23639 1.03288 .05000 Uiso 1.00000
H1123 .18626 .20934 .98677 .06300 Uiso 1.00000
H1124 .11176 .09063 1.01043 .06400 Uiso 1.00000
H1125 .22469 -.00084 1.07942 .05500 Uiso 1.00000
H1126 .41407 .02451 1.12933 .05100 Uiso 1.00000
H11a .68202 .06169 1.06369 .04200 Uiso 1.00000
H11b .64137 .12359 1.00507 .04200 Uiso 1.00000
H12a .82423 .16464 1.00973 .04300 Uiso 1.00000
H12b .85729 .11058 1.07673 .04300 Uiso 1.00000
H1212 .73264 .20604 1.28123 .04300 Uiso 1.00000
H1213 .83920 .15210 1.38365 .06400 Uiso 1.00000
H1214 1.04609 .10509 1.36691 .07200 Uiso 1.00000
H1215 1.14564 .11320 1.24920 .06100 Uiso 1.00000
H1216 1.03861 .16690 1.14570 .05100 Uiso 1.00000
H1222 .84604 .28684 .97277 .04700 Uiso 1.00000
H1223 .96995 .37959 .92369 .05400 Uiso 1.00000
H1224 1.08879 .44549 1.00328 .05200 Uiso 1.00000
H1225 1.08673 .41662 1.13308 .04800 Uiso 1.00000
H1226 .96984 .32133 1.18211 .04200 Uiso 1.00000
H1011a .42670 .40332 1.02513 .05800 Uiso 1.00000
H1011b .33524 .44496 1.08161 .05800 Uiso 1.00000
H1011c .32088 .36150 1.06222 .05800 Uiso 1.00000
H1021a .31608 .24431 1.23240 .06000 Uiso 1.00000
H1021b .26306 .29128 1.16496 .06000 Uiso 1.00000
H1021c .25710 .32562 1.24423 .06000 Uiso 1.00000
H1031a .60262 .28265 1.34517 .06200 Uiso 1.00000
H1031b .48757 .24198 1.32639 .06200 Uiso 1.00000
H1031c .47302 .32332 1.35744 .06200 Uiso 1.00000
H1041a .70358 .42453 1.29274 .05800 Uiso 1.00000
H1041b .78387 .40935 1.22039 .05800 Uiso 1.00000
H1041c .77020 .34441 1.27899 .05800 Uiso 1.00000
H1051a .58402 .49289 1.08485 .05900 Uiso 1.00000
H1051b .65848 .42522 1.04691 .05900 Uiso 1.00000
H1051c .71551 .46370 1.11384 .05900 Uiso 1.00000
H2112 .23440 .19283 .68812 .04200 Uiso 1.00000
H2113 .14753 .14351 .58433 .05200 Uiso 1.00000
H2114 .25423 .13465 .46813 .05300 Uiso 1.00000
H2115 .45151 .17874 .45564 .05000 Uiso 1.00000
H2116 .54049 .22745 .56096 .04100 Uiso 1.00000
H2122 .27596 .34790 .66087 .04000 Uiso 1.00000
H2123 .12999 .43866 .71295 .04500 Uiso 1.00000
H2124 .11111 .44986 .84463 .04300 Uiso 1.00000
H2125 .24339 .37724 .92241 .04600 Uiso 1.00000
H2126 .39192 .28927 .86943 .03900 Uiso 1.00000
H21a .46153 .17845 .82912 .03700 Uiso 1.00000
H21b .42483 .13048 .76286 .03700 Uiso 1.00000
H22a .60935 .07483 .75316 .04200 Uiso 1.00000
H22b .64056 .11509 .82579 .04200 Uiso 1.00000
H2212 .59130 .08538 .62515 .04100 Uiso 1.00000
H2213 .63281 .02463 .50875 .04900 Uiso 1.00000
H2214 .83113 .01836 .45495 .05200 Uiso 1.00000
H2215 .98488 .07786 .51262 .05500 Uiso 1.00000
H2216 .94472 .13948 .62663 .04600 Uiso 1.00000
H2222 .89508 .26021 .80154 .04200 Uiso 1.00000
H2223 1.08507 .22980 .85773 .05700 Uiso 1.00000
H2224 1.16504 .10380 .86587 .06200 Uiso 1.00000
H2225 1.05399 .00809 .82104 .06000 Uiso 1.00000
H2226 .86739 .03774 .75996 .05200 Uiso 1.00000
H2011a .56476 .46034 .78767 .07900 Uiso 1.00000
H2011b .47353 .46827 .72267 .07900 Uiso 1.00000
H2011c .57876 .52138 .72569 .07900 Uiso 1.00000
H2021a .50299 .36634 .53408 .07300 Uiso 1.00000
H2021b .50891 .45124 .55097 .07300 Uiso 1.00000
H2021c .43208 .40177 .60420 .07300 Uiso 1.00000
H2031a .81711 .30157 .48761 .06600 Uiso 1.00000
H2031c .68129 .32347 .48832 .06600 Uiso 1.00000
H2031b .73325 .24984 .52796 .06600 Uiso 1.00000
H2041a .98356 .31451 .68635 .05900 Uiso 1.00000
H2041b .98695 .35006 .60614 .05900 Uiso 1.00000
H2041c .95271 .26613 .61867 .05900 Uiso 1.00000
H2051a .91310 .39904 .77163 .06400 Uiso 1.00000
H2051b .79099 .40594 .81856 .06400 Uiso 1.00000
H2051c .83032 .47406 .77038 .06400 Uiso 1.00000
H10a .85197 .60029 .55201 .16300 Uiso .50000
H10b .99315 .60237 .54447 .16300 Uiso .50000
H20a .92129 .60124 .50334 .23000 Uiso .50000
H20b .90343 .55527 .57728 .23000 Uiso .50000

loop_
_atom_site_aniso_label
_atom_site_aniso_U_11
_atom_site_aniso_U_22
_atom_site_aniso_U_33
_atom_site_aniso_U_12
_atom_site_aniso_U_13
_atom_site_aniso_U_23
Ru1 .0322(3) .0242(2) .0249(3) -.0028(2) .00285(19) -.00263(18)
Fe1 .0322(3) .0242(2) .0249(3) -.0028(2) .00285(19) -.00263(18)
Ru2 .0217(2) .0171(2) .0187(2) -.00216(17) .00147(16) -.00317(16)
Fe2 .0217(2) .0171(2) .0187(2) -.00216(17) .00147(16) -.00317(16)
P11 .0331(6) .0273(6) .0257(6) -.0058(5) .0018(5) -.0012(5)
C1111 .039(3) .019(2) .031(2) -.012(2) -.004(2) -.0022(17)
C1112 .052(3) .024(2) .033(3) -.008(2) .003(2) -.0055(19)
C1113 .075(4) .028(3) .032(3) -.011(3) .007(2) -.005(2)
C1114 .068(4) .029(3) .031(3) -.020(3) -.013(2) -.002(2)
C1115 .052(3) .034(3) .048(3) -.017(2) -.013(2) .004(2)
C1116 .041(3) .032(3) .040(3) -.011(2) -.002(2) .005(2)
C1121 .034(2) .034(3) .027(2) -.006(2) .0020(18) -.0059(19)
C1122 .044(3) .041(3) .037(3) -.011(2) -.003(2) -.004(2)
C1123 .045(3) .061(4) .044(3) -.003(3) -.011(2) -.002(3)
C1124 .039(3) .079(4) .041(3) -.026(3) .004(2) -.018(3)
C1125 .050(3) .046(3) .045(3) -.022(3) .002(2) -.014(2)
C1126 .049(3) .036(3) .036(3) -.014(2) -.000(2) -.003(2)
C11 .040(3) .026(2) .034(3) -.001(2) .005(2) -.0063(19)
C12 .036(3) .031(2) .035(3) .001(2) .004(2) -.007(2)
P12 .0314(6) .0266(6) .0266(6) -.0044(5) .0028(5) -.0017(5)
C1211 .036(2) .023(2) .037(3) -.004(2) -.004(2) -.0034(19)
C1212 .042(3) .030(2) .035(3) -.008(2) -.008(2) -.001(2)
C1213 .067(4) .047(3) .039(3) -.009(3) -.008(3) .006(2)
C1214 .067(4) .047(3) .058(4) -.008(3) -.025(3) .011(3)
C1215 .046(3) .040(3) .062(4) .003(2) -.012(3) -.000(3)
C1216 .044(3) .034(3) .043(3) -.001(2) .002(2) -.001(2)
C1221 .029(2) .027(2) .035(3) -.001(2) .0061(18) -.0008(19)
C1222 .026(2) .046(3) .037(3) -.009(2) .0005(19) .005(2)
C1223 .031(3) .053(3) .046(3) -.002(2) .004(2) .010(2)
C1224 .032(3) .033(3) .058(3) -.001(2) .011(2) .007(2)
C1225 .033(2) .028(2) .054(3) -.003(2) .003(2) -.008(2)
C1226 .032(2) .030(2) .040(3) -.002(2) .004(2) -.001(2)
C101 .037(2) .025(2) .025(2) .004(2) -.0009(18) -.0002(17)
C1011 .040(3) .040(3) .037(3) .004(2) -.001(2) .002(2)
C102 .033(2) .030(2) .033(3) -.003(2) .0054(19) -.0073(19)
C1021 .039(3) .044(3) .041(3) -.003(2) .010(2) -.000(2)
C103 .041(3) .029(2) .025(2) -.002(2) .0042(19) -.0013(18)
C1031 .057(3) .038(3) .031(3) -.001(2) .003(2) -.001(2)
C104 .037(2) .024(2) .032(3) -.000(2) .0007(19) -.0074(18)
C1041 .048(3) .030(3) .043(3) -.005(2) -.006(2) -.010(2)
C105 .044(3) .019(2) .028(2) -.003(2) .006(2) -.0028(17)
C1051 .043(3) .029(3) .048(3) -.007(2) .003(2) .002(2)
C1 .027(2) .021(2) .033(3) -.0050(18) -.0026(18) -.0000(18)
C2 .027(2) .022(2) .032(3) -.0033(18) .0019(18) -.0018(18)
C3 .026(2) .024(2) .030(3) -.0027(18) .0000(17) -.0039(17)
C4 .022(2) .021(2) .037(3) -.0019(17) .0005(18) -.0057(18)
P21 .0266(6) .0235(6) .0248(6) -.0021(5) .0010(4) -.0047(4)
C2111 .029(2) .025(2) .028(2) .0006(18) -.0031(18) -.0047(17)
C2112 .031(2) .036(3) .041(3) -.003(2) .002(2) -.015(2)
C2113 .032(3) .044(3) .051(3) -.008(2) -.003(2) -.016(2)
C2114 .052(3) .040(3) .044(3) -.006(2) -.017(2) -.014(2)
C2115 .052(3) .039(3) .031(3) -.009(2) -.001(2) -.008(2)
C2116 .035(2) .033(2) .032(3) -.007(2) -.002(2) -.004(2)
C2121 .021(2) .023(2) .033(2) -.0067(17) .0022(17) -.0052(18)
C2122 .033(2) .030(2) .033(3) -.008(2) .0022(19) -.0056(19)
C2123 .030(2) .026(2) .049(3) -.003(2) -.003(2) -.005(2)
C2124 .026(2) .032(3) .052(3) -.005(2) .009(2) -.015(2)
C2125 .030(2) .044(3) .036(3) -.010(2) .007(2) -.015(2)
C2126 .025(2) .033(3) .037(3) -.004(2) .0038(18) -.008(2)
C21 .030(2) .030(2) .031(2) -.007(2) .0011(18) -.0012(18)
C22 .039(3) .027(2) .032(3) -.001(2) .007(2) .0002(19)
P22 .0271(6) .0234(6) .0254(6) -.0003(5) .0007(4) -.0055(4)
C2211 .033(2) .020(2) .031(2) -.0003(18) -.0011(18) -.0057(17)
C2212 .033(2) .030(2) .036(3) -.004(2) -.000(2) -.005(2)
C2213 .048(3) .038(3) .036(3) -.006(2) -.003(2) -.012(2)
C2214 .060(3) .029(3) .037(3) .002(2) .005(2) -.013(2)
C2215 .042(3) .040(3) .048(3) -.005(2) .016(2) -.015(2)
C2216 .036(3) .034(3) .040(3) -.005(2) .006(2) -.014(2)
C2221 .029(2) .030(2) .026(2) .005(2) -.0038(17) -.0049(18)
C2222 .035(2) .032(2) .034(3) -.000(2) -.006(2) -.008(2)
C2223 .045(3) .050(3) .042(3) .006(3) -.015(2) -.013(2)
C2224 .041(3) .060(4) .048(3) .009(3) -.017(2) -.007(3)
C2225 .047(3) .038(3) .062(4) .012(2) -.015(3) -.001(2)
C2226 .042(3) .036(3) .051(3) .003(2) -.009(2) -.006(2)
C201 .037(3) .022(2) .046(3) -.002(2) .008(2) -.003(2)
C2011 .046(3) .031(3) .085(4) .002(2) .010(3) -.016(3)
C202 .033(2) .029(2) .038(3) -.004(2) -.001(2) .006(2)
C2021 .049(3) .044(3) .055(3) -.001(3) -.009(2) .020(3)
C203 .041(3) .035(3) .027(2) -.007(2) -.002(2) .0005(19)
C2031 .057(3) .054(3) .026(3) -.013(3) .008(2) -.003(2)
C204 .033(2) .026(2) .030(2) -.004(2) .0040(18) -.0031(18)
C2041 .035(3) .043(3) .040(3) -.004(2) .006(2) -.002(2)
C205 .038(3) .026(2) .037(3) -.010(2) .002(2) -.0014(19)
C2051 .045(3) .041(3) .048(3) -.015(2) -.001(2) -.013(2)
Cl11 .373(15) .268(12) .414(16) -.154(11) .227(13) -.178(12)
Cl12 .57(2) .326(15) .300(14) .150(15) .223(15) .144(12)
Cl21 .230(10) .265(12) .57(2) -.058(9) -.141(13) .138(14)
Cl22 .305(17) .62(3) .67(3) .24(2) -.098(18) -.27(3)

loop_
_atom_type_symbol
_atom_type_oxidation_number
_atom_type_number_in_cell
_atom_type_scat_dispersion_real
_atom_type_scat_dispersion_imag
_atom_type_scat_source
C 0 154 .002 .002 'Int Tables Vol IV Tables 2.2B and 2.3.1'
H 0 160 0 0 'Int Tables Vol IV Tables 2.2B and 2.3.1'
Cl 0 4 .132 .159 'Int Tables Vol IV Tables 2.2B and 2.3.1'
Fe 0 2 .301 .845 'Int Tables Vol IV Tables 2.2B and 2.3.1'
P 0 8 .09 .095 'Int Tables Vol IV Tables 2.2B and 2.3.1'
Ru 0 2 -1.42 .836 'Int Tables Vol IV Tables 2.2B and 2.3.1'

loop_
_geom_angle_atom_site_label_1
_geom_angle_atom_site_label_2
_geom_angle_atom_site_label_3
_geom_angle
P11 Ru1 P12 83.05(4)
P11 Ru1 C101 125.55(12)
P11 Ru1 C102 103.21(12)
P11 Ru1 C103 112.62(12)
P11 Ru1 C104 146.38(11)
P11 Ru1 C105 164.13(12)
P11 Ru1 C1 85.08(12)
P12 Ru1 C101 149.29(12)
P12 Ru1 C102 157.63(12)
P12 Ru1 C103 119.60(12)
P12 Ru1 C104 99.36(11)
P12 Ru1 C105 112.31(12)
P12 Ru1 C1 82.32(12)
C101 Ru1 C102 37.88(15)
C101 Ru1 C103 63.67(15)
C101 Ru1 C104 63.96(15)
C101 Ru1 C105 38.60(16)
C101 Ru1 C1 88.77(15)
C102 Ru1 C103 38.11(16)
C102 Ru1 C104 63.53(16)
C102 Ru1 C105 64.18(16)
C102 Ru1 C1 119.32(16)
C103 Ru1 C104 37.67(16)
C103 Ru1 C105 64.14(16)
C103 Ru1 C1 152.28(16)
C104 Ru1 C105 38.64(16)
C104 Ru1 C1 128.53(16)
C105 Ru1 C1 92.86(16)
P11 Fe1 P12 83.05(4)
P11 Fe1 C101 125.55(12)
P11 Fe1 C102 103.21(12)
P11 Fe1 C103 112.62(12)
P11 Fe1 C104 146.38(11)
P11 Fe1 C105 164.13(12)
P11 Fe1 C1 85.08(12)
P12 Fe1 C101 149.29(12)
P12 Fe1 C102 157.63(12)
P12 Fe1 C103 119.60(12)
P12 Fe1 C104 99.36(11)
P12 Fe1 C105 112.31(12)
P12 Fe1 C1 82.32(12)
C101 Fe1 C102 37.88(15)
C101 Fe1 C103 63.67(15)
C101 Fe1 C104 63.96(15)
C101 Fe1 C105 38.60(16)
C101 Fe1 C1 88.77(15)
C102 Fe1 C103 38.11(16)
C102 Fe1 C104 63.53(16)
C102 Fe1 C105 64.18(16)
C102 Fe1 C1 119.32(16)
C103 Fe1 C104 37.67(16)
C103 Fe1 C105 64.14(16)
C103 Fe1 C1 152.28(16)
C104 Fe1 C105 38.64(16)
C104 Fe1 C1 128.53(16)
C105 Fe1 C1 92.86(16)
C4 Ru2 P21 81.63(12)
C4 Ru2 P22 82.54(11)
C4 Ru2 C201 97.36(17)
C4 Ru2 C202 133.23(16)
C4 Ru2 C203 154.13(17)
C4 Ru2 C204 119.11(16)
C4 Ru2 C205 90.51(16)
P21 Ru2 P22 84.04(4)
P21 Ru2 C201 111.36(12)
P21 Ru2 C202 99.69(12)
P21 Ru2 C203 120.90(12)
P21 Ru2 C204 158.62(12)
P21 Ru2 C205 147.68(11)
P22 Ru2 C201 164.47(12)
P22 Ru2 C202 144.23(12)
P22 Ru2 C203 110.48(11)
P22 Ru2 C204 102.75(11)
P22 Ru2 C205 126.16(12)
C201 Ru2 C202 38.26(17)
C201 Ru2 C203 64.02(16)
C201 Ru2 C204 63.64(16)
C201 Ru2 C205 38.40(16)
C202 Ru2 C203 37.83(15)
C202 Ru2 C204 62.97(15)
C202 Ru2 C205 63.64(16)
C203 Ru2 C204 37.72(16)
C203 Ru2 C205 63.68(16)
C204 Ru2 C205 37.83(15)
C4 Fe2 P21 81.63(12)
C4 Fe2 P22 82.54(11)
C4 Fe2 C201 97.36(17)
C4 Fe2 C202 133.23(16)
C4 Fe2 C203 154.13(17)
C4 Fe2 C204 119.11(16)
C4 Fe2 C205 90.51(16)
P21 Fe2 P22 84.04(4)
P21 Fe2 C201 111.36(12)
P21 Fe2 C202 99.69(12)
P21 Fe2 C203 120.90(12)
P21 Fe2 C204 158.62(12)
P21 Fe2 C205 147.68(11)
P22 Fe2 C201 164.47(12)
P22 Fe2 C202 144.23(12)
P22 Fe2 C203 110.48(11)
P22 Fe2 C204 102.75(11)
P22 Fe2 C205 126.16(12)
C201 Fe2 C202 38.26(17)
C201 Fe2 C203 64.02(16)
C201 Fe2 C204 63.64(16)
C201 Fe2 C205 38.40(16)
C202 Fe2 C203 37.83(15)
C202 Fe2 C204 62.97(15)
C202 Fe2 C205 63.64(16)
C203 Fe2 C204 37.72(16)
C203 Fe2 C205 63.68(16)
C204 Fe2 C205 37.83(15)
Ru1 P11 C1111 118.07(14)
Ru1 P11 C1121 120.76(14)
Ru1 P11 C11 108.29(14)
Fe1 P11 C1111 118.07(14)
Fe1 P11 C1121 120.76(14)
Fe1 P11 C11 108.29(14)
C1111 P11 C1121 100.9(2)
C1111 P11 C11 104.53(19)
C1121 P11 C11 102.2(2)
P11 C1111 C1112 120.3(3)
P11 C1111 C1116 122.3(3)
C1112 C1111 C1116 117.2(4)
C1111 C1112 C1113 121.6(4)
C1111 C1112 H1112 118.8
C1113 C1112 H1112 119.6
C1112 C1113 C1114 119.7(4)
C1112 C1113 H1113 120.2
C1114 C1113 H1113 120.0
C1113 C1114 C1115 120.5(4)
C1113 C1114 H1114 120.0
C1115 C1114 H1114 119.5
C1114 C1115 C1116 119.4(4)
C1114 C1115 H1115 121.1
C1116 C1115 H1115 119.5
C1111 C1116 C1115 121.6(4)
C1111 C1116 H1116 118.9
C1115 C1116 H1116 119.5
P11 C1121 C1122 118.6(3)
P11 C1121 C1126 122.7(3)
C1122 C1121 C1126 118.6(4)
C1121 C1122 C1123 120.4(4)
C1121 C1122 H1122 120.3
C1123 C1122 H1122 119.3
C1122 C1123 C1124 120.1(5)
C1122 C1123 H1123 119.7
C1124 C1123 H1123 120.2
C1123 C1124 C1125 119.9(5)
C1123 C1124 H1124 120.1
C1125 C1124 H1124 120.0
C1124 C1125 C1126 120.5(5)
C1124 C1125 H1125 118.6
C1126 C1125 H1125 120.9
C1121 C1126 C1125 120.4(4)
C1121 C1126 H1126 119.6
C1125 C1126 H1126 120.0
P11 C11 C12 112.0(3)
P11 C11 H11a 109.3
P11 C11 H11b 108.4
C12 C11 H11a 110.1
C12 C11 H11b 109.2
H11a C11 H11b 107.6
C11 C12 P12 111.0(3)
C11 C12 H12a 110.0
C11 C12 H12b 109.6
P12 C12 H12a 109.1
P12 C12 H12b 109.4
H12a C12 H12b 107.6
Ru1 P12 C12 109.59(14)
Ru1 P12 C1211 121.63(14)
Ru1 P12 C1221 116.76(13)
Fe1 P12 C12 109.59(14)
Fe1 P12 C1211 121.63(14)
Fe1 P12 C1221 116.76(13)
C12 P12 C1211 101.60(19)
C12 P12 C1221 105.1(2)
C1211 P12 C1221 100.1(2)
P12 C1211 C1212 119.5(3)
P12 C1211 C1216 121.6(3)
C1212 C1211 C1216 118.9(4)
C1211 C1212 C1213 119.9(4)
C1211 C1212 H1212 120.2
C1213 C1212 H1212 119.9
C1212 C1213 C1214 120.7(5)
C1212 C1213 H1213 118.8
C1214 C1213 H1213 120.5
C1213 C1214 C1215 120.1(5)
C1213 C1214 H1214 120.4
C1215 C1214 H1214 119.5
C1214 C1215 C1216 120.0(5)
C1214 C1215 H1215 119.8
C1216 C1215 H1215 120.2
C1211 C1216 C1215 120.4(4)
C1211 C1216 H1216 119.3
C1215 C1216 H1216 120.3
P12 C1221 C1222 120.7(3)
P12 C1221 C1226 120.3(3)
C1222 C1221 C1226 118.4(4)
C1221 C1222 C1223 120.1(4)
C1221 C1222 H1222 119.9
C1223 C1222 H1222 120.0
C1222 C1223 C1224 120.8(4)
C1222 C1223 H1223 120.1
C1224 C1223 H1223 119.2
C1223 C1224 C1225 119.5(4)
C1223 C1224 H1224 119.7
C1225 C1224 H1224 120.8
C1224 C1225 C1226 119.7(4)
C1224 C1225 H1225 119.4
C1226 C1225 H1225 120.9
C1221 C1226 C1225 121.5(4)
C1221 C1226 H1226 119.3
C1225 C1226 H1226 119.2
Ru1 C101 C1011 128.1(3)
Ru1 C101 C102 72.1(2)
Ru1 C101 C105 69.6(2)
Fe1 C101 C1011 128.1(3)
Fe1 C101 C102 72.1(2)
Fe1 C101 C105 69.6(2)
C1011 C101 C102 126.6(4)
C1011 C101 C105 124.8(4)
C102 C101 C105 108.4(4)
C101 C1011 H1011a 110.6
C101 C1011 H1011b 110.6
C101 C1011 H1011c 110.5
H1011a C1011 H1011b 108.2
H1011a C1011 H1011c 108.3
H1011b C1011 H1011c 108.5
Ru1 C102 C101 70.0(2)
Ru1 C102 C1021 130.9(3)
Ru1 C102 C103 71.0(2)
Fe1 C102 C101 70.0(2)
Fe1 C102 C1021 130.9(3)
Fe1 C102 C103 71.0(2)
C101 C102 C1021 125.8(4)
C101 C102 C103 107.8(4)
C1021 C102 C103 125.9(4)
C102 C1021 H1021a 110.9
C102 C1021 H1021b 110.8
C102 C1021 H1021c 110.1
H1021a C1021 H1021b 108.8
H1021a C1021 H1021c 108.5
H1021b C1021 H1021c 107.7
Ru1 C103 C102 70.9(2)
Ru1 C103 C1031 134.6(3)
Ru1 C103 C104 70.6(2)
Fe1 C103 C102 70.9(2)
Fe1 C103 C1031 134.6(3)
Fe1 C103 C104 70.6(2)
C102 C103 C1031 124.9(4)
C102 C103 C104 108.0(4)
C1031 C103 C104 125.7(4)
C103 C1031 H1031a 110.7
C103 C1031 H1031b 110.2
C103 C1031 H1031c 110.3
H1031a C1031 H1031b 108.7
H1031a C1031 H1031c 108.5
H1031b C1031 H1031c 108.3
Ru1 C104 C103 71.8(2)
Ru1 C104 C1041 131.6(3)
Ru1 C104 C105 69.0(2)
Fe1 C104 C103 71.8(2)
Fe1 C104 C1041 131.6(3)
Fe1 C104 C105 69.0(2)
C103 C104 C1041 125.7(4)
C103 C104 C105 108.1(4)
C1041 C104 C105 125.6(4)
C104 C1041 H1041a 109.7
C104 C1041 H1041b 109.6
C104 C1041 H1041c 110.9
H1041a C1041 H1041b 108.4
H1041a C1041 H1041c 109.8
H1041b C1041 H1041c 108.4
Ru1 C105 C101 71.8(2)
Ru1 C105 C104 72.3(2)
Ru1 C105 C1051 125.7(3)
Fe1 C105 C101 71.8(2)
Fe1 C105 C104 72.3(2)
Fe1 C105 C1051 125.7(3)
C101 C105 C104 107.7(4)
C101 C105 C1051 124.8(4)
C104 C105 C1051 127.3(4)
C105 C1051 H1051a 107.7
C105 C1051 H1051b 106.8
C105 C1051 H1051c 111.9
H1051a C1051 H1051b 107.7
H1051a C1051 H1051c 113.6
H1051b C1051 H1051c 108.9
Ru1 C1 C2 177.3(4)
Fe1 C1 C2 177.3(4)
C1 C2 C3 176.6(4)
C2 C3 C4 177.7(4)
Ru2 C4 C3 178.2(4)
Fe2 C4 C3 178.2(4)
Ru2 P21 C2111 121.06(13)
Ru2 P21 C2121 117.62(14)
Ru2 P21 C21 110.04(14)
Fe2 P21 C2111 121.06(13)
Fe2 P21 C2121 117.62(14)
Fe2 P21 C21 110.04(14)
C2111 P21 C2121 100.63(18)
C2111 P21 C21 101.26(19)
C2121 P21 C21 103.82(18)
P21 C2111 C2112 122.1(3)
P21 C2111 C2116 119.6(3)
C2112 C2111 C2116 118.2(4)
C2111 C2112 C2113 120.6(4)
C2111 C2112 H2112 119.7
C2113 C2112 H2112 119.7
C2112 C2113 C2114 120.7(4)
C2112 C2113 H2113 119.2
C2114 C2113 H2113 120.1
C2113 C2114 C2115 119.6(5)
C2113 C2114 H2114 120.1
C2115 C2114 H2114 120.3
C2114 C2115 C2116 119.5(4)
C2114 C2115 H2115 120.5
C2116 C2115 H2115 120.0
C2111 C2116 C2115 121.4(4)
C2111 C2116 H2116 119.0
C2115 C2116 H2116 119.5
P21 C2121 C2122 120.0(3)
P21 C2121 C2126 121.8(3)
C2122 C2121 C2126 117.9(4)
C2121 C2122 C2123 121.5(4)
C2121 C2122 H2122 119.1
C2123 C2122 H2122 119.4
C2122 C2123 C2124 119.4(4)
C2122 C2123 H2123 120.7
C2124 C2123 H2123 119.9
C2123 C2124 C2125 120.4(4)
C2123 C2124 H2124 120.8
C2125 C2124 H2124 118.7
C2124 C2125 C2126 119.8(4)
C2124 C2125 H2125 120.1
C2126 C2125 H2125 120.1
C2121 C2126 C2125 121.0(4)
C2121 C2126 H2126 119.4
C2125 C2126 H2126 119.6
P21 C21 C22 111.3(3)
P21 C21 H21a 109.1
P21 C21 H21b 109.2
C22 C21 H21a 110.1
C22 C21 H21b 109.8
H21a C21 H21b 107.2
C21 C22 P22 113.6(3)
C21 C22 H22a 109.6
C21 C22 H22b 108.8
P22 C22 H22a 109.3
P22 C22 H22b 108.4
H22a C22 H22b 107.0
Ru2 P22 C22 110.86(14)
Ru2 P22 C2211 117.69(13)
Ru2 P22 C2221 120.49(14)
Fe2 P22 C22 110.86(14)
Fe2 P22 C2211 117.69(13)
Fe2 P22 C2221 120.49(14)
C22 P22 C2211 104.2(2)
C22 P22 C2221 102.1(2)
C2211 P22 C2221 99.23(18)
P22 C2211 C2212 120.7(3)
P22 C2211 C2216 121.8(3)
C2212 C2211 C2216 117.3(4)
C2211 C2212 C2213 121.5(4)
C2211 C2212 H2212 119.1
C2213 C2212 H2212 119.4
C2212 C2213 C2214 119.9(4)
C2212 C2213 H2213 120.8
C2214 C2213 H2213 119.3
C2213 C2214 C2215 119.4(4)
C2213 C2214 H2214 120.2
C2215 C2214 H2214 120.4
C2214 C2215 C2216 120.6(4)
C2214 C2215 H2215 119.6
C2216 C2215 H2215 119.8
C2211 C2216 C2215 121.3(4)
C2211 C2216 H2216 119.6
C2215 C2216 H2216 119.1
P22 C2221 C2222 121.1(3)
P22 C2221 C2226 120.0(3)
C2222 C2221 C2226 118.9(4)
C2221 C2222 C2223 120.7(4)
C2221 C2222 H2222 119.5
C2223 C2222 H2222 119.8
C2222 C2223 C2224 120.0(5)
C2222 C2223 H2223 120.1
C2224 C2223 H2223 120.0
C2223 C2224 C2225 119.7(5)
C2223 C2224 H2224 120.0
C2225 C2224 H2224 120.3
C2224 C2225 C2226 120.3(5)
C2224 C2225 H2225 119.4
C2226 C2225 H2225 120.3
C2221 C2226 C2225 120.4(4)
C2221 C2226 H2226 119.4
C2225 C2226 H2226 120.2
Ru2 C201 C2011 125.8(3)
Ru2 C201 C202 72.1(2)
Ru2 C201 C205 72.2(2)
Fe2 C201 C2011 125.8(3)
Fe2 C201 C202 72.1(2)
Fe2 C201 C205 72.2(2)
C2011 C201 C202 127.4(4)
C2011 C201 C205 124.3(4)
C202 C201 C205 108.0(4)
C201 C2011 H2011a 110.9
C201 C2011 H2011b 112.3
C201 C2011 H2011c 110.8
H2011a C2011 H2011b 108.0
H2011a C2011 H2011c 106.2
H2011b C2011 H2011c 108.3
Ru2 C202 C201 69.6(2)
Ru2 C202 C2021 131.5(3)
Ru2 C202 C203 72.0(2)
Fe2 C202 C201 69.6(2)
Fe2 C202 C2021 131.5(3)
Fe2 C202 C203 72.0(2)
C201 C202 C2021 125.4(4)
C201 C202 C203 108.7(4)
C2021 C202 C203 125.3(4)
C202 C2021 H2021a 109.3
C202 C2021 H2021b 110.2
C202 C2021 H2021c 111.4
H2021a C2021 H2021b 107.5
H2021a C2021 H2021c 109.1
H2021b C2021 H2021c 109.3
Ru2 C203 C202 70.1(2)
Ru2 C203 C2031 132.2(3)
Ru2 C203 C204 70.9(2)
Fe2 C203 C202 70.1(2)
Fe2 C203 C2031 132.2(3)
Fe2 C203 C204 70.9(2)
C202 C203 C2031 127.1(4)
C202 C203 C204 107.0(4)
C2031 C203 C204 125.1(4)
C203 C2031 H2031a 128.2
C203 C2031 H2031c 105.8
C203 C2031 H2031b 105.3
H2031a C2031 H2031c 104.2
H2031a C2031 H2031b 104.2
H2031c C2031 H2031b 107.9
Ru2 C204 C203 71.4(2)
Ru2 C204 C2041 131.3(3)
Ru2 C204 C205 70.4(2)
Fe2 C204 C203 71.4(2)
Fe2 C204 C2041 131.3(3)
Fe2 C204 C205 70.4(2)
C203 C204 C2041 124.1(4)
C203 C204 C205 108.9(4)
C2041 C204 C205 126.4(4)
C204 C2041 H2041a 108.3
C204 C2041 H2041b 108.3
C204 C2041 H2041c 110.9
H2041a C2041 H2041b 108.4
H2041a C2041 H2041c 109.2
H2041b C2041 H2041c 111.6
Ru2 C205 C201 69.4(2)
Ru2 C205 C204 71.8(2)
Ru2 C205 C2051 127.2(3)
Fe2 C205 C201 69.4(2)
Fe2 C205 C204 71.8(2)
Fe2 C205 C2051 127.2(3)
C201 C205 C204 107.4(4)
C201 C205 C2051 125.1(4)
C204 C205 C2051 127.4(4)
C205 C2051 H2051a 110.2
C205 C2051 H2051b 111.1
C205 C2051 H2051c 110.8
H2051a C2051 H2051b 108.1
H2051a C2051 H2051c 107.8
H2051b C2051 H2051c 108.8
Cl11 C10 Cl12 106.0(15)
Cl11 C10 H10a 113
Cl11 C10 H10b 109.3
Cl12 C10 H10a 116
Cl12 C10 H10b 107.9
H10a C10 H10b 104.4
Cl21 C20 Cl22 106.5(17)
Cl21 C20 H20a 111
Cl21 C20 H20b 114
Cl22 C20 H20a 109
Cl22 C20 H20b 111
H20a C20 H20b 104.9

loop_
_geom_bond_atom_site_label_1
_geom_bond_atom_site_label_2
_geom_bond_distance
Ru1 P11 2.1902(13)
Ru1 P12 2.2007(12)
Ru1 C101 2.171(4)
Ru1 C102 2.199(4)
Ru1 C103 2.201(4)
Ru1 C104 2.185(4)
Ru1 C105 2.141(4)
Ru1 C1 1.939(4)
Fe1 P11 2.1902(13)
Fe1 P12 2.2007(12)
Fe1 C101 2.171(4)
Fe1 C102 2.199(4)
Fe1 C103 2.201(4)
Fe1 C104 2.185(4)
Fe1 C105 2.141(4)
Fe1 C1 1.939(4)
Ru2 C4 1.957(4)
Ru2 P21 2.2148(12)
Ru2 P22 2.1966(11)
Ru2 C201 2.155(4)
Ru2 C202 2.189(4)
Ru2 C203 2.214(4)
Ru2 C204 2.209(4)
Ru2 C205 2.191(4)
Fe2 C4 1.957(4)
Fe2 P21 2.2148(12)
Fe2 P22 2.1966(11)
Fe2 C201 2.155(4)
Fe2 C202 2.189(4)
Fe2 C203 2.214(4)
Fe2 C204 2.209(4)
Fe2 C205 2.191(4)
P11 C1111 1.826(4)
P11 C1121 1.835(4)
P11 C11 1.849(4)
C1111 C1112 1.393(6)
C1111 C1116 1.393(6)
C1112 C1113 1.376(6)
C1112 H1112 .975
C1113 C1114 1.377(7)
C1113 H1113 .982
C1114 C1115 1.374(7)
C1114 H1114 .977
C1115 C1116 1.386(7)
C1115 H1115 .975
C1116 H1116 .971
C1121 C1122 1.393(6)
C1121 C1126 1.395(6)
C1122 C1123 1.392(7)
C1122 H1122 .981
C1123 C1124 1.376(8)
C1123 H1123 .973
C1124 C1125 1.379(7)
C1124 H1124 .962
C1125 C1126 1.380(7)
C1125 H1125 .962
C1126 H1126 .978
C11 C12 1.538(6)
C11 H11a .953
C11 H11b .970
C12 P12 1.867(4)
C12 H12a .964
C12 H12b .959
P12 C1211 1.842(4)
P12 C1221 1.835(4)
C1211 C1212 1.391(6)
C1211 C1216 1.397(6)
C1212 C1213 1.387(7)
C1212 H1212 .969
C1213 C1214 1.372(8)
C1213 H1213 .986
C1214 C1215 1.378(8)
C1214 H1214 .970
C1215 C1216 1.384(7)
C1215 H1215 .971
C1216 H1216 .972
C1221 C1222 1.393(6)
C1221 C1226 1.394(6)
C1222 C1223 1.381(7)
C1222 H1222 .971
C1223 C1224 1.386(7)
C1223 H1223 .977
C1224 C1225 1.386(7)
C1224 H1224 .978
C1225 C1226 1.375(6)
C1225 H1225 .961
C1226 H1226 .972
C101 C1011 1.496(6)
C101 C102 1.418(6)
C101 C105 1.425(6)
C1011 H1011a .958
C1011 H1011b .957
C1011 H1011c .954
C102 C1021 1.500(6)
C102 C103 1.436(6)
C1021 H1021a .952
C1021 H1021b .956
C1021 H1021c .959
C103 C1031 1.505(6)
C103 C104 1.416(6)
C1031 H1031a .953
C1031 H1031b .956
C1031 H1031c .958
C104 C1041 1.494(6)
C104 C105 1.432(6)
C1041 H1041a .956
C1041 H1041b .956
C1041 H1041c .960
C105 C1051 1.502(6)
C1051 H1051a .953
C1051 H1051b .968
C1051 H1051c .947
C1 C2 1.223(6)
C2 C3 1.374(6)
C3 C4 1.233(6)
P21 C2111 1.853(4)
P21 C2121 1.826(4)
P21 C21 1.852(4)
C2111 C2112 1.396(6)
C2111 C2116 1.379(6)
C2112 C2113 1.376(7)
C2112 H2112 .973
C2113 C2114 1.381(7)
C2113 H2113 .957
C2114 C2115 1.381(7)
C2114 H2114 .965
C2115 C2116 1.392(6)
C2115 H2115 .968
C2116 H2116 .966
C2121 C2122 1.390(6)
C2121 C2126 1.395(6)
C2122 C2123 1.392(6)
C2122 H2122 .963
C2123 C2124 1.380(7)
C2123 H2123 .968
C2124 C2125 1.382(6)
C2124 H2124 .967
C2125 C2126 1.391(6)
C2125 H2125 .971
C2126 H2126 .959
C21 C22 1.533(6)
C21 H21a .966
C21 H21b .962
C22 P22 1.849(4)
C22 H22a .956
C22 H22b .973
P22 C2211 1.835(4)
P22 C2221 1.838(4)
C2211 C2212 1.387(6)
C2211 C2216 1.385(6)
C2212 C2213 1.389(6)
C2212 H2212 .978
C2213 C2214 1.376(7)
C2213 H2213 .976
C2214 C2215 1.366(7)
C2214 H2214 .969
C2215 C2216 1.384(7)
C2215 H2215 .969
C2216 H2216 .969
C2221 C2222 1.373(6)
C2221 C2226 1.390(6)
C2222 C2223 1.391(6)
C2222 H2222 .971
C2223 C2224 1.375(7)
C2223 H2223 .969
C2224 C2225 1.376(8)
C2224 H2224 .967
C2225 C2226 1.382(7)
C2225 H2225 .965
C2226 H2226 .986
C201 C2011 1.504(7)
C201 C202 1.424(6)
C201 C205 1.430(6)
C2011 H2011a .968
C2011 H2011b .949
C2011 H2011c .964
C202 C2021 1.498(7)
C202 C203 1.428(6)
C2021 H2021a .969
C2021 H2021b .954
C2021 H2021c .951
C203 C2031 1.495(6)
C203 C204 1.430(6)
C2031 H2031a .951
C2031 H2031c .959
C2031 H2031b .960
C204 C2041 1.502(6)
C204 C205 1.426(6)
C2041 H2041a .957
C2041 H2041b .955
C2041 H2041c .951
C205 C2051 1.488(7)
C2051 H2051a .964
C2051 H2051b .952
C2051 H2051c .956
Cl11 C10 1.39(2)
Cl12 C10 1.34(2)
C10 H10a .94
C10 H10b 1.02
Cl21 C20 1.51(3)
Cl22 C20 1.15(3)
C20 H20a 1.00
C20 H20b .96
